data_4089279
loop_
_publ_author_name
'Majhi, Paresh Kumar'
'Ikeda, Hideaki'
'Sasamori, Takahiro'
'Tsurugi, Hayato'
'Mashima, Kazushi'
'Tokitoh, Norihiro'

_publ_section_title
;
 Inorganic-Salt-Free Reduction in Main-Group Chemistry: Synthesis of a
 Dibismuthene and a Distibene
;
_journal_issue 7
_journal_name_full Organometallics
_journal_page_first 1224
_journal_paper_doi 10.1021/acs.organomet.7b00147
_journal_volume 36
_journal_year 2017
_chemical_formula_moiety 'C48 H98 Bi2 Si8'
_chemical_formula_sum 'C48 H98 Bi2 Si8'
_chemical_formula_weight 1317.94
_space_group_crystal_system monoclinic
_space_group_IT_number 14
_space_group_name_Hall '-P 2yn'
_space_group_name_H-M_alt 'P 1 21/n 1'
_atom_sites_solution_hydrogens geom
_atom_sites_solution_primary direct
_atom_sites_solution_secondary difmap
_audit_creation_method SHELXL-97
_cell_angle_alpha 90.00
_cell_angle_beta 102.809(5)
_cell_angle_gamma 90.00
_cell_formula_units_Z 2
_cell_length_a 16.6006(13)
_cell_length_b 9.3648(8)
_cell_length_c 21.240(2)
_cell_measurement_reflns_used 36902
_cell_measurement_temperature 103(2)
_cell_measurement_theta_max 25.5
_cell_measurement_theta_min 1.41
_cell_volume 3219.8(5)
_computing_cell_refinement HKL2000
_computing_data_collection CrystalClear
_computing_data_reduction HKL2000
_computing_molecular_graphics 'Yadokari-XG 2011 (Wakita Nemoto et al., 2011)'
_computing_publication_material 'Yadokari-XG 2011 (Wakita,Nemoto et al., 2011)'
_computing_structure_refinement 'SHELXL-97 (Sheldrick, 1997)'
_computing_structure_solution SIR-2014
_diffrn_ambient_temperature 103(2)
_diffrn_detector_area_resol_mean 7.31
_diffrn_measured_fraction_theta_full 0.980
_diffrn_measured_fraction_theta_max 0.980
_diffrn_measurement_device_type 'Rigaku Mercury'
_diffrn_measurement_method \w
_diffrn_radiation_monochromator graphite
_diffrn_radiation_source 'fine-focus sealed tube'
_diffrn_radiation_type MoK\a
_diffrn_radiation_wavelength 0.71075
_diffrn_reflns_av_R_equivalents 0.0857
_diffrn_reflns_av_sigmaI/netI 0.0588
_diffrn_reflns_limit_h_max 20
_diffrn_reflns_limit_h_min -19
_diffrn_reflns_limit_k_max 11
_diffrn_reflns_limit_k_min -11
_diffrn_reflns_limit_l_max 24
_diffrn_reflns_limit_l_min -25
_diffrn_reflns_number 36902
_diffrn_reflns_theta_full 25.50
_diffrn_reflns_theta_max 25.50
_diffrn_reflns_theta_min 1.41
_exptl_absorpt_coefficient_mu 5.633
_exptl_absorpt_correction_T_max 0.8060
_exptl_absorpt_correction_T_min 0.6027
_exptl_absorpt_correction_type multi-scan
_exptl_absorpt_process_details
;
 MULABS - Empirical Correction for Absorption Anisotropy.
 Blessing, R. H., Acta Cryst., A51, 33-38 (1995).
;
_exptl_crystal_colour purple
_exptl_crystal_density_diffrn 1.359
_exptl_crystal_density_method 'not measured'
_exptl_crystal_description prism
_exptl_crystal_F_000 1328
_exptl_crystal_size_max 0.10
_exptl_crystal_size_mid 0.05
_exptl_crystal_size_min 0.04
_refine_diff_density_max 0.724
_refine_diff_density_min -1.459
_refine_diff_density_rms 0.224
_refine_ls_extinction_method none
_refine_ls_goodness_of_fit_ref 1.105
_refine_ls_hydrogen_treatment constr
_refine_ls_matrix_type full
_refine_ls_number_parameters 277
_refine_ls_number_reflns 5876
_refine_ls_number_restraints 0
_refine_ls_restrained_S_all 1.105
_refine_ls_R_factor_all 0.0588
_refine_ls_R_factor_gt 0.0315
_refine_ls_shift/su_max 0.001
_refine_ls_shift/su_mean 0.000
_refine_ls_structure_factor_coef Fsqd
_refine_ls_weighting_details 'calc w=1/[\s^2^(Fo^2^)+(0.0400P)^2^+0.0000P] where P=(Fo^2^+2Fc^2^)/3'
_refine_ls_weighting_scheme calc
_refine_ls_wR_factor_gt 0.0633
_refine_ls_wR_factor_ref 0.0935
_reflns_number_gt 4197
_reflns_number_total 5876
_reflns_threshold_expression >2sigma(I)
_cod_data_source_file om7b00147_si_002.cif
_cod_data_source_block compound4
_cod_original_sg_symbol_H-M 'P 21/n'
_cod_database_code 4089279

loop_
_symmetry_equiv_pos_as_xyz
'x, y, z'
'-x+1/2, y+1/2, -z+1/2'
'-x, -y, -z'
'x-1/2, -y-1/2, z-1/2'

loop_
_atom_site_label
_atom_site_type_symbol
_atom_site_fract_x
_atom_site_fract_y
_atom_site_fract_z
_atom_site_U_iso_or_equiv
_atom_site_adp_type
_atom_site_occupancy
_atom_site_symmetry_multiplicity
_atom_site_calc_flag
_atom_site_refinement_flags
Bi1 Bi 0.530298(15) 0.10398(3) 0.961919(11) 0.03587(10) Uani 1 1 d .
C1 C 0.6307(4) -0.0323(7) 0.9306(3) 0.0330(15) Uani 1 1 d .
C2 C 0.7154(4) -0.0005(7) 0.9570(3) 0.0348(15) Uani 1 1 d .
C3 C 0.7748(4) -0.0685(7) 0.9299(3) 0.0375(16) Uani 1 1 d .
H1 H 0.8314 -0.0485 0.9477 0.045 Uiso 1 1 calc R
C4 C 0.7556(4) -0.1645(7) 0.8780(3) 0.0351(15) Uani 1 1 d .
C5 C 0.6721(4) -0.1937(7) 0.8541(3) 0.0338(15) Uani 1 1 d .
H2 H 0.6572 -0.2591 0.8193 0.041 Uiso 1 1 calc R
C6 C 0.6086(4) -0.1300(6) 0.8794(3) 0.0320(15) Uani 1 1 d .
C7 C 0.7438(4) 0.1054(7) 1.0117(3) 0.0383(16) Uani 1 1 d .
H3 H 0.6913 0.1437 1.0207 0.046 Uiso 1 1 calc R
Si1 Si 0.79481(11) 0.0084(2) 1.08900(9) 0.0458(5) Uani 1 1 d .
C8 C 0.8902(4) -0.0948(9) 1.0824(3) 0.061(2) Uani 1 1 d .
H4 H 0.9179 -0.1303 1.1251 0.092 Uiso 1 1 calc R
H5 H 0.9279 -0.0321 1.0657 0.092 Uiso 1 1 calc R
H6 H 0.8745 -0.1756 1.0529 0.092 Uiso 1 1 calc R
C9 C 0.7171(5) -0.1187(9) 1.1089(4) 0.072(3) Uani 1 1 d .
H7 H 0.7426 -0.1741 1.1473 0.109 Uiso 1 1 calc R
H8 H 0.6981 -0.1836 1.0724 0.109 Uiso 1 1 calc R
H9 H 0.6700 -0.0650 1.1173 0.109 Uiso 1 1 calc R
C10 C 0.8256(5) 0.1408(9) 1.1563(3) 0.072(3) Uani 1 1 d .
H10 H 0.7790 0.2045 1.1571 0.109 Uiso 1 1 calc R
H11 H 0.8726 0.1972 1.1494 0.109 Uiso 1 1 calc R
H12 H 0.8412 0.0900 1.1975 0.109 Uiso 1 1 calc R
Si2 Si 0.79487(12) 0.2679(2) 0.98252(9) 0.0432(5) Uani 1 1 d .
C11 C 0.7913(5) 0.4250(8) 1.0368(4) 0.058(2) Uani 1 1 d .
H13 H 0.8098 0.5108 1.0177 0.087 Uiso 1 1 calc R
H14 H 0.8277 0.4072 1.0791 0.087 Uiso 1 1 calc R
H15 H 0.7346 0.4388 1.0419 0.087 Uiso 1 1 calc R
C12 C 0.9062(4) 0.2385(9) 0.9790(4) 0.062(2) Uani 1 1 d .
H16 H 0.9097 0.1594 0.9496 0.093 Uiso 1 1 calc R
H17 H 0.9385 0.2154 1.0223 0.093 Uiso 1 1 calc R
H18 H 0.9281 0.3256 0.9634 0.093 Uiso 1 1 calc R
C13 C 0.7349(4) 0.3113(8) 0.8993(3) 0.0535(19) Uani 1 1 d .
H19 H 0.6760 0.3180 0.8994 0.080 Uiso 1 1 calc R
H20 H 0.7433 0.2360 0.8694 0.080 Uiso 1 1 calc R
H21 H 0.7540 0.4028 0.8855 0.080 Uiso 1 1 calc R
C14 C 0.8258(4) -0.2288(7) 0.8497(3) 0.0395(16) Uani 1 1 d .
C15 C 0.8818(4) -0.3222(8) 0.9009(3) 0.0463(17) Uani 1 1 d .
H22 H 0.9036 -0.2648 0.9395 0.069 Uiso 1 1 calc R
H23 H 0.9277 -0.3591 0.8836 0.069 Uiso 1 1 calc R
H24 H 0.8498 -0.4022 0.9123 0.069 Uiso 1 1 calc R
C16 C 0.8776(5) -0.1070(8) 0.8296(4) 0.056(2) Uani 1 1 d .
H25 H 0.8419 -0.0461 0.7975 0.084 Uiso 1 1 calc R
H26 H 0.9214 -0.1477 0.8108 0.084 Uiso 1 1 calc R
H27 H 0.9024 -0.0498 0.8676 0.084 Uiso 1 1 calc R
C17 C 0.7911(4) -0.3237(8) 0.7899(3) 0.0492(18) Uani 1 1 d .
H28 H 0.7601 -0.4037 0.8027 0.074 Uiso 1 1 calc R
H29 H 0.8370 -0.3608 0.7725 0.074 Uiso 1 1 calc R
H30 H 0.7545 -0.2667 0.7568 0.074 Uiso 1 1 calc R
C18 C 0.5196(4) -0.1744(7) 0.8497(3) 0.0331(14) Uani 1 1 d .
H31 H 0.4859 -0.1221 0.8759 0.040 Uiso 1 1 calc R
Si3 Si 0.48306(11) -0.0998(2) 0.76503(8) 0.0385(4) Uani 1 1 d .
C19 C 0.4901(4) 0.1008(7) 0.7704(3) 0.0466(17) Uani 1 1 d .
H32 H 0.5450 0.1284 0.7950 0.070 Uiso 1 1 calc R
H33 H 0.4480 0.1372 0.7921 0.070 Uiso 1 1 calc R
H34 H 0.4810 0.1412 0.7268 0.070 Uiso 1 1 calc R
C20 C 0.5452(4) -0.1611(8) 0.7061(3) 0.0479(18) Uani 1 1 d .
H35 H 0.5464 -0.2657 0.7052 0.072 Uiso 1 1 calc R
H36 H 0.6017 -0.1244 0.7193 0.072 Uiso 1 1 calc R
H37 H 0.5199 -0.1251 0.6629 0.072 Uiso 1 1 calc R
C21 C 0.3720(4) -0.1500(8) 0.7332(3) 0.052(2) Uani 1 1 d .
H38 H 0.3520 -0.1066 0.6906 0.079 Uiso 1 1 calc R
H39 H 0.3387 -0.1153 0.7628 0.079 Uiso 1 1 calc R
H40 H 0.3672 -0.2541 0.7295 0.079 Uiso 1 1 calc R
Si4 Si 0.50144(11) -0.3718(2) 0.86546(9) 0.0386(5) Uani 1 1 d .
C22 C 0.3907(4) -0.3976(7) 0.8711(3) 0.0483(18) Uani 1 1 d .
H41 H 0.3830 -0.4955 0.8850 0.072 Uiso 1 1 calc R
H42 H 0.3542 -0.3807 0.8287 0.072 Uiso 1 1 calc R
H43 H 0.3773 -0.3302 0.9025 0.072 Uiso 1 1 calc R
C23 C 0.5704(4) -0.4237(7) 0.9442(3) 0.0472(18) Uani 1 1 d .
H44 H 0.5600 -0.5234 0.9539 0.071 Uiso 1 1 calc R
H45 H 0.5592 -0.3621 0.9786 0.071 Uiso 1 1 calc R
H46 H 0.6282 -0.4127 0.9415 0.071 Uiso 1 1 calc R
C24 C 0.5238(4) -0.4936(7) 0.8007(3) 0.0467(18) Uani 1 1 d .
H47 H 0.5824 -0.4871 0.7998 0.070 Uiso 1 1 calc R
H48 H 0.4902 -0.4648 0.7587 0.070 Uiso 1 1 calc R
H49 H 0.5104 -0.5922 0.8100 0.070 Uiso 1 1 calc R

loop_
_atom_site_aniso_label
_atom_site_aniso_U_11
_atom_site_aniso_U_22
_atom_site_aniso_U_33
_atom_site_aniso_U_23
_atom_site_aniso_U_13
_atom_site_aniso_U_12
Bi1 0.03266(14) 0.03875(17) 0.03461(14) -0.00257(14) 0.00408(9) 0.00147(13)
C1 0.031(3) 0.037(4) 0.032(3) 0.001(3) 0.008(3) 0.005(3)
C2 0.032(3) 0.034(4) 0.035(3) 0.005(3) 0.002(3) 0.000(3)
C3 0.030(3) 0.044(5) 0.036(4) 0.003(3) 0.003(3) -0.003(3)
C4 0.039(4) 0.038(4) 0.029(3) 0.006(3) 0.008(3) 0.005(3)
C5 0.038(4) 0.032(4) 0.030(3) -0.003(3) 0.006(3) -0.001(3)
C6 0.033(3) 0.028(4) 0.031(3) 0.007(3) -0.002(3) -0.008(3)
C7 0.029(3) 0.050(4) 0.033(3) -0.010(3) -0.001(3) 0.005(3)
Si1 0.0347(10) 0.0645(15) 0.0341(10) 0.0024(10) -0.0010(8) 0.0029(10)
C8 0.050(4) 0.087(7) 0.042(4) 0.010(4) -0.001(3) 0.017(4)
C9 0.045(4) 0.099(7) 0.065(5) 0.037(5) -0.006(4) 0.001(5)
C10 0.067(6) 0.100(7) 0.041(4) -0.011(4) -0.008(4) 0.019(5)
Si2 0.0385(11) 0.0492(13) 0.0401(10) -0.0051(9) 0.0050(8) -0.0051(9)
C11 0.062(5) 0.055(5) 0.058(5) -0.011(4) 0.018(4) -0.012(4)
C12 0.049(5) 0.063(6) 0.076(5) -0.007(5) 0.017(4) -0.010(4)
C13 0.062(5) 0.049(5) 0.046(4) 0.002(4) 0.005(4) -0.008(4)
C14 0.039(4) 0.038(4) 0.043(4) 0.004(3) 0.013(3) 0.002(3)
C15 0.041(4) 0.048(5) 0.049(4) 0.002(4) 0.009(3) 0.004(4)
C16 0.054(5) 0.051(5) 0.070(5) 0.007(4) 0.032(4) 0.009(4)
C17 0.048(4) 0.061(5) 0.039(4) -0.004(4) 0.010(3) 0.008(4)
C18 0.033(3) 0.029(4) 0.037(3) -0.006(3) 0.008(3) -0.002(3)
Si3 0.0369(10) 0.0422(11) 0.0330(9) -0.0001(9) 0.0001(7) -0.0025(9)
C19 0.047(4) 0.050(5) 0.040(4) 0.008(4) 0.004(3) 0.002(4)
C20 0.053(4) 0.050(5) 0.037(4) -0.002(3) 0.001(3) -0.004(4)
C21 0.043(4) 0.064(5) 0.044(4) -0.001(4) -0.001(3) -0.007(4)
Si4 0.0398(10) 0.0385(12) 0.0377(10) -0.0023(9) 0.0092(8) -0.0027(9)
C22 0.049(4) 0.046(5) 0.053(4) 0.000(4) 0.016(3) -0.005(4)
C23 0.054(4) 0.040(5) 0.048(4) 0.009(3) 0.014(3) 0.006(4)
C24 0.050(4) 0.042(5) 0.049(4) -0.003(4) 0.013(3) -0.006(4)

loop_
_atom_type_symbol
_atom_type_description
_atom_type_scat_dispersion_real
_atom_type_scat_dispersion_imag
_atom_type_scat_source
C C 0.0033 0.0016 'International Tables Vol C Tables 4.2.6.8 and 6.1.1.4'
H H 0.0000 0.0000 'International Tables Vol C Tables 4.2.6.8 and 6.1.1.4'
Si Si 0.0817 0.0704 'International Tables Vol C Tables 4.2.6.8 and 6.1.1.4'
Bi Bi -4.1077 10.2566 'International Tables Vol C Tables 4.2.6.8 and 6.1.1.4'

loop_
_geom_angle_atom_site_label_1
_geom_angle_atom_site_label_2
_geom_angle_atom_site_label_3
_geom_angle
_geom_angle_site_symmetry_3
C1 Bi1 Bi1 98.86(16) 3_657
C6 C1 C2 120.4(6) .
C6 C1 Bi1 120.0(4) .
C2 C1 Bi1 118.9(4) .
C3 C2 C1 117.8(6) .
C3 C2 C7 118.8(5) .
C1 C2 C7 123.3(6) .
C2 C3 C4 123.7(6) .
C2 C3 H1 118.1 .
C4 C3 H1 118.1 .
C5 C4 C3 116.5(6) .
C5 C4 C14 123.8(6) .
C3 C4 C14 119.7(6) .
C4 C5 C6 122.9(6) .
C4 C5 H2 118.5 .
C6 C5 H2 118.5 .
C1 C6 C5 118.5(5) .
C1 C6 C18 124.0(6) .
C5 C6 C18 117.5(5) .
C2 C7 Si1 110.6(4) .
C2 C7 Si2 110.9(4) .
Si1 C7 Si2 121.0(3) .
C2 C7 H3 104.2 .
Si1 C7 H3 104.2 .
Si2 C7 H3 104.2 .
C9 Si1 C10 109.5(4) .
C9 Si1 C8 108.8(4) .
C10 Si1 C8 107.7(4) .
C9 Si1 C7 107.5(3) .
C10 Si1 C7 109.6(3) .
C8 Si1 C7 113.6(3) .
Si1 C8 H4 109.5 .
Si1 C8 H5 109.5 .
H4 C8 H5 109.5 .
Si1 C8 H6 109.5 .
H4 C8 H6 109.5 .
H5 C8 H6 109.5 .
Si1 C9 H7 109.5 .
Si1 C9 H8 109.5 .
H7 C9 H8 109.5 .
Si1 C9 H9 109.5 .
H7 C9 H9 109.5 .
H8 C9 H9 109.5 .
Si1 C10 H10 109.5 .
Si1 C10 H11 109.5 .
H10 C10 H11 109.5 .
Si1 C10 H12 109.5 .
H10 C10 H12 109.5 .
H11 C10 H12 109.5 .
C13 Si2 C11 109.1(4) .
C13 Si2 C12 108.4(3) .
C11 Si2 C12 107.6(3) .
C13 Si2 C7 107.4(3) .
C11 Si2 C7 110.4(3) .
C12 Si2 C7 113.9(3) .
Si2 C11 H13 109.5 .
Si2 C11 H14 109.5 .
H13 C11 H14 109.5 .
Si2 C11 H15 109.5 .
H13 C11 H15 109.5 .
H14 C11 H15 109.5 .
Si2 C12 H16 109.5 .
Si2 C12 H17 109.5 .
H16 C12 H17 109.5 .
Si2 C12 H18 109.5 .
H16 C12 H18 109.5 .
H17 C12 H18 109.5 .
Si2 C13 H19 109.5 .
Si2 C13 H20 109.5 .
H19 C13 H20 109.5 .
Si2 C13 H21 109.5 .
H19 C13 H21 109.5 .
H20 C13 H21 109.5 .
C15 C14 C16 109.2(6) .
C15 C14 C4 109.6(5) .
C16 C14 C4 109.4(5) .
C15 C14 C17 108.0(6) .
C16 C14 C17 109.0(6) .
C4 C14 C17 111.5(5) .
C14 C15 H22 109.5 .
C14 C15 H23 109.5 .
H22 C15 H23 109.5 .
C14 C15 H24 109.5 .
H22 C15 H24 109.5 .
H23 C15 H24 109.5 .
C14 C16 H25 109.5 .
C14 C16 H26 109.5 .
H25 C16 H26 109.5 .
C14 C16 H27 109.5 .
H25 C16 H27 109.5 .
H26 C16 H27 109.5 .
C14 C17 H28 109.5 .
C14 C17 H29 109.5 .
H28 C17 H29 109.5 .
C14 C17 H30 109.5 .
H28 C17 H30 109.5 .
H29 C17 H30 109.5 .
C6 C18 Si3 111.5(4) .
C6 C18 Si4 111.4(4) .
Si3 C18 Si4 119.4(3) .
C6 C18 H31 104.3 .
Si3 C18 H31 104.3 .
Si4 C18 H31 104.3 .
C21 Si3 C20 108.9(3) .
C21 Si3 C19 108.3(3) .
C20 Si3 C19 107.9(3) .
C21 Si3 C18 109.3(3) .
C20 Si3 C18 114.3(3) .
C19 Si3 C18 107.9(3) .
Si3 C19 H32 109.5 .
Si3 C19 H33 109.5 .
H32 C19 H33 109.5 .
Si3 C19 H34 109.5 .
H32 C19 H34 109.5 .
H33 C19 H34 109.5 .
Si3 C20 H35 109.5 .
Si3 C20 H36 109.5 .
H35 C20 H36 109.5 .
Si3 C20 H37 109.5 .
H35 C20 H37 109.5 .
H36 C20 H37 109.5 .
Si3 C21 H38 109.5 .
Si3 C21 H39 109.5 .
H38 C21 H39 109.5 .
Si3 C21 H40 109.5 .
H38 C21 H40 109.5 .
H39 C21 H40 109.5 .
C23 Si4 C22 108.8(3) .
C23 Si4 C24 108.4(3) .
C22 Si4 C24 108.7(3) .
C23 Si4 C18 108.5(3) .
C22 Si4 C18 109.2(3) .
C24 Si4 C18 113.1(3) .
Si4 C22 H41 109.5 .
Si4 C22 H42 109.5 .
H41 C22 H42 109.5 .
Si4 C22 H43 109.5 .
H41 C22 H43 109.5 .
H42 C22 H43 109.5 .
Si4 C23 H44 109.5 .
Si4 C23 H45 109.5 .
H44 C23 H45 109.5 .
Si4 C23 H46 109.5 .
H44 C23 H46 109.5 .
H45 C23 H46 109.5 .
Si4 C24 H47 109.5 .
Si4 C24 H48 109.5 .
H47 C24 H48 109.5 .
Si4 C24 H49 109.5 .
H47 C24 H49 109.5 .
H48 C24 H49 109.5 .

loop_
_geom_bond_atom_site_label_1
_geom_bond_atom_site_label_2
_geom_bond_distance
_geom_bond_site_symmetry_2
Bi1 C1 2.312(6) .
Bi1 Bi1 2.8537(5) 3_657
C1 C6 1.407(8) .
C1 C2 1.424(8) .
C2 C3 1.401(9) .
C2 C7 1.521(8) .
C3 C4 1.404(9) .
C3 H1 0.9500 .
C4 C5 1.393(8) .
C4 C14 1.547(9) .
C5 C6 1.417(8) .
C5 H2 0.9500 .
C6 C18 1.529(8) .
C7 Si1 1.903(6) .
C7 Si2 1.910(7) .
C7 H3 1.0000 .
Si1 C9 1.871(8) .
Si1 C10 1.875(8) .
Si1 C8 1.888(7) .
C8 H4 0.9800 .
C8 H5 0.9800 .
C8 H6 0.9800 .
C9 H7 0.9800 .
C9 H8 0.9800 .
C9 H9 0.9800 .
C10 H10 0.9800 .
C10 H11 0.9800 .
C10 H12 0.9800 .
Si2 C13 1.871(7) .
Si2 C11 1.878(7) .
Si2 C12 1.886(7) .
C11 H13 0.9800 .
C11 H14 0.9800 .
C11 H15 0.9800 .
C12 H16 0.9800 .
C12 H17 0.9800 .
C12 H18 0.9800 .
C13 H19 0.9800 .
C13 H20 0.9800 .
C13 H21 0.9800 .
C14 C15 1.538(9) .
C14 C16 1.545(9) .
C14 C17 1.552(9) .
C15 H22 0.9800 .
C15 H23 0.9800 .
C15 H24 0.9800 .
C16 H25 0.9800 .
C16 H26 0.9800 .
C16 H27 0.9800 .
C17 H28 0.9800 .
C17 H29 0.9800 .
C17 H30 0.9800 .
C18 Si3 1.899(6) .
C18 Si4 1.915(6) .
C18 H31 1.0000 .
Si3 C21 1.878(7) .
Si3 C20 1.880(7) .
Si3 C19 1.884(7) .
C19 H32 0.9800 .
C19 H33 0.9800 .
C19 H34 0.9800 .
C20 H35 0.9800 .
C20 H36 0.9800 .
C20 H37 0.9800 .
C21 H38 0.9800 .
C21 H39 0.9800 .
C21 H40 0.9800 .
Si4 C23 1.870(7) .
Si4 C22 1.884(7) .
Si4 C24 1.885(7) .
C22 H41 0.9800 .
C22 H42 0.9800 .
C22 H43 0.9800 .
C23 H44 0.9800 .
C23 H45 0.9800 .
C23 H46 0.9800 .
C24 H47 0.9800 .
C24 H48 0.9800 .
C24 H49 0.9800 .

loop_
_geom_torsion_atom_site_label_1
_geom_torsion_atom_site_label_2
_geom_torsion_atom_site_label_3
_geom_torsion_atom_site_label_4
_geom_torsion
_geom_torsion_site_symmetry_1
Bi1 Bi1 C1 C6 80.1(5) 3_657
Bi1 Bi1 C1 C2 -109.3(5) 3_657
C6 C1 C2 C3 0.6(9) .
Bi1 C1 C2 C3 -170.0(4) .
C6 C1 C2 C7 179.2(6) .
Bi1 C1 C2 C7 8.6(8) .
C1 C2 C3 C4 0.7(10) .
C7 C2 C3 C4 -177.9(6) .
C2 C3 C4 C5 -1.4(10) .
C2 C3 C4 C14 177.3(6) .
C3 C4 C5 C6 0.8(9) .
C14 C4 C5 C6 -177.9(6) .
C2 C1 C6 C5 -1.2(9) .
Bi1 C1 C6 C5 169.3(4) .
C2 C1 C6 C18 177.7(6) .
Bi1 C1 C6 C18 -11.8(8) .
C4 C5 C6 C1 0.5(9) .
C4 C5 C6 C18 -178.5(6) .
C3 C2 C7 Si1 -72.2(7) .
C1 C2 C7 Si1 109.3(6) .
C3 C2 C7 Si2 65.0(7) .
C1 C2 C7 Si2 -113.6(6) .
C2 C7 Si1 C9 -58.8(6) .
Si2 C7 Si1 C9 169.0(4) .
C2 C7 Si1 C10 -177.8(5) .
Si2 C7 Si1 C10 50.0(5) .
C2 C7 Si1 C8 61.6(5) .
Si2 C7 Si1 C8 -70.5(5) .
C2 C7 Si2 C13 38.6(5) .
Si1 C7 Si2 C13 170.6(4) .
C2 C7 Si2 C11 157.4(5) .
Si1 C7 Si2 C11 -70.5(5) .
C2 C7 Si2 C12 -81.3(5) .
Si1 C7 Si2 C12 50.7(5) .
C5 C4 C14 C15 -117.1(7) .
C3 C4 C14 C15 64.3(8) .
C5 C4 C14 C16 123.2(7) .
C3 C4 C14 C16 -55.4(8) .
C5 C4 C14 C17 2.5(9) .
C3 C4 C14 C17 -176.1(6) .
C1 C6 C18 Si3 109.8(6) .
C5 C6 C18 Si3 -71.3(6) .
C1 C6 C18 Si4 -114.0(6) .
C5 C6 C18 Si4 64.9(6) .
C6 C18 Si3 C21 -177.0(4) .
Si4 C18 Si3 C21 50.7(4) .
C6 C18 Si3 C20 60.6(5) .
Si4 C18 Si3 C20 -71.7(4) .
C6 C18 Si3 C19 -59.5(5) .
Si4 C18 Si3 C19 168.2(4) .
C6 C18 Si4 C23 30.8(5) .
Si3 C18 Si4 C23 163.1(4) .
C6 C18 Si4 C22 149.2(4) .
Si3 C18 Si4 C22 -78.4(4) .
C6 C18 Si4 C24 -89.5(5) .
Si3 C18 Si4 C24 42.8(5) .
